data_4134045
loop_
_publ_author_name
'Sampaio, Renato N.'
'Grills, David C.'
'Polyansky, Dmitry E.'
'Szalda, David J.'
'Fujita, Etsuko'

_publ_section_title
;
 Unexpected Roles of Triethanolamine in the Photochemical Reduction of CO2
 to Formate by Ruthenium Complexes.
;
_journal_name_full 'Journal of the American Chemical Society'
_journal_paper_doi 10.1021/jacs.9b11897
_journal_year 2019
_chemical_formula_sum 'C36 H48 F12 N6 O5 P2 Ru'
_chemical_formula_weight 1035.81
_space_group_IT_number 2
_space_group_name_Hall '-P 1'
_space_group_name_H-M_alt 'P -1'
_symmetry_cell_setting triclinic
_symmetry_space_group_name_H-M 'P -1'
_atom_sites_solution_hydrogens geom
_atom_sites_solution_primary direct
_atom_sites_solution_secondary difmap
_audit_creation_method SHELXL-97
_cell_angle_alpha 106.802(2)
_cell_angle_beta 98.455(2)
_cell_angle_gamma 94.384(2)
_cell_formula_units_Z 2
_cell_length_a 10.2665(4)
_cell_length_b 15.0186(5)
_cell_length_c 15.1586(6)
_cell_measurement_reflns_used 9947
_cell_measurement_temperature 296(2)
_cell_measurement_theta_max 21.40
_cell_measurement_theta_min 2.30
_cell_volume 2195.65(15)
_computing_cell_refinement 'Bruker SAINT'
_computing_data_collection 'Bruker APEX2'
_computing_data_reduction 'Bruker SAINT'
_computing_molecular_graphics 'Bruker SHELXTL'
_computing_publication_material 'Bruker SHELXTL'
_computing_structure_refinement 'Bruker SHELXTL'
_computing_structure_solution 'Bruker SHELXTL'
_diffrn_ambient_temperature 296(2)
_diffrn_measured_fraction_theta_full 0.989
_diffrn_measured_fraction_theta_max 0.989
_diffrn_measurement_device_type 'Bruker APEX-II CCD'
_diffrn_measurement_method '\f and \w scans'
_diffrn_radiation_monochromator graphite
_diffrn_radiation_source 'fine-focus sealed tube'
_diffrn_radiation_type MoK\a
_diffrn_radiation_wavelength 0.71073
_diffrn_reflns_av_R_equivalents 0.0828
_diffrn_reflns_av_sigmaI/netI 0.0706
_diffrn_reflns_limit_h_max 13
_diffrn_reflns_limit_h_min -13
_diffrn_reflns_limit_k_max 19
_diffrn_reflns_limit_k_min -19
_diffrn_reflns_limit_l_max 19
_diffrn_reflns_limit_l_min -19
_diffrn_reflns_number 82354
_diffrn_reflns_theta_full 27.50
_diffrn_reflns_theta_max 27.50
_diffrn_reflns_theta_min 1.68
_diffrn_standards_number 0
_exptl_absorpt_coefficient_mu 0.529
_exptl_absorpt_correction_T_max 0.7461
_exptl_absorpt_correction_T_min 0.5375
_exptl_absorpt_correction_type multi-scan
_exptl_absorpt_process_details
; 
      SADABS Version 2007/2 (Sheldrick, Bruker AXS Inc.) 
;
_exptl_crystal_colour YELLOW
_exptl_crystal_density_diffrn 1.567
_exptl_crystal_density_method 'not measured'
_exptl_crystal_description PLATE
_exptl_crystal_F_000 1056
_exptl_crystal_size_max 0.43
_exptl_crystal_size_mid 0.33
_exptl_crystal_size_min 0.10
_refine_diff_density_max 0.582
_refine_diff_density_min -0.568
_refine_diff_density_rms 0.071
_refine_ls_extinction_method none
_refine_ls_goodness_of_fit_ref 0.998
_refine_ls_hydrogen_treatment mixed
_refine_ls_matrix_type full
_refine_ls_number_parameters 649
_refine_ls_number_reflns 9998
_refine_ls_number_restraints 0
_refine_ls_restrained_S_all 0.998
_refine_ls_R_factor_all 0.1058
_refine_ls_R_factor_gt 0.0498
_refine_ls_shift/su_max 0.004
_refine_ls_shift/su_mean 0.000
_refine_ls_structure_factor_coef Fsqd
_refine_ls_weighting_details 'calc w=1/[\s^2^(Fo^2^)+(0.0673P)^2^+0.0000P] where P=(Fo^2^+2Fc^2^)/3'
_refine_ls_weighting_scheme calc
_refine_ls_wR_factor_gt 0.1105
_refine_ls_wR_factor_ref 0.1253
_reflns_number_gt 6288
_reflns_number_total 9998
_reflns_threshold_expression >2sigma(I)
_cod_data_source_file ja9b11897_si_003.cif
_cod_data_source_block rsn07201
_cod_depositor_comments
;
The following automatic conversions were performed:

data item '_symmetry_cell_setting' value 'Triclinic' was changed to
'triclinic' in accordance with the
/home/data/users/saulius/crontab/automatic-downloads/rss-feeds/ACS/lib/dictionaries/cif_core.dic
dictionary named 'cif_core.dic' version 2.4.2 last updated on
2011-04-26.

Automatic conversion script
Id: cif_fix_values 7556 2019-12-06 15:28:31Z antanas 
;
_cod_original_cell_volume 2195.65(14)
_cod_original_sg_symbol_H-M P-1
_cod_database_code 4134045

loop_
_symmetry_equiv_pos_as_xyz
'x, y, z'
'-x, -y, -z'

loop_
_atom_site_label
_atom_site_type_symbol
_atom_site_fract_x
_atom_site_fract_y
_atom_site_fract_z
_atom_site_U_iso_or_equiv
_atom_site_adp_type
_atom_site_occupancy
_atom_site_symmetry_multiplicity
_atom_site_calc_flag
_atom_site_refinement_flags
Ru1 Ru 0.70229(3) 0.946628(18) 0.718129(18) 0.04127(11) Uani 1 1 d .
N11 N 0.7968(2) 0.82314(17) 0.67960(17) 0.0405(6) Uani 1 1 d .
C12 C 0.7863(3) 0.7667(2) 0.7335(2) 0.0405(7) Uani 1 1 d .
C13 C 0.8386(3) 0.6829(2) 0.7161(2) 0.0502(8) Uani 1 1 d .
H13 H 0.8290 0.6452 0.7544 0.060 Uiso 1 1 calc R
C14 C 0.9050(4) 0.6548(3) 0.6422(3) 0.0579(10) Uani 1 1 d .
C15 C 0.9114(4) 0.7119(3) 0.5864(3) 0.0609(10) Uani 1 1 d .
H15 H 0.9527 0.6944 0.5345 0.073 Uiso 1 1 calc R
C16 C 0.8579(3) 0.7940(2) 0.6064(2) 0.0506(9) Uani 1 1 d .
H16 H 0.8642 0.8314 0.5675 0.061 Uiso 1 1 calc R
C17 C 0.9671(5) 0.5653(3) 0.6247(3) 0.0927(16) Uani 1 1 d .
H17A H 0.9004 0.5132 0.5919 0.139 Uiso 1 1 calc R
H17B H 1.0058 0.5579 0.6835 0.139 Uiso 1 1 calc R
H17C H 1.0349 0.5675 0.5877 0.139 Uiso 1 1 calc R
N21 N 0.6750(2) 0.88647(18) 0.82180(18) 0.0421(6) Uani 1 1 d .
C22 C 0.7179(3) 0.8024(2) 0.8139(2) 0.0425(8) Uani 1 1 d .
C23 C 0.6984(3) 0.7542(3) 0.8764(2) 0.0526(9) Uani 1 1 d .
H23 H 0.7268 0.6955 0.8681 0.063 Uiso 1 1 calc R
C24 C 0.6370(4) 0.7922(3) 0.9511(3) 0.0588(10) Uani 1 1 d .
C25 C 0.6008(4) 0.8793(3) 0.9613(3) 0.0660(11) Uani 1 1 d .
H25 H 0.5625 0.9083 1.0123 0.079 Uiso 1 1 calc R
C26 C 0.6202(4) 0.9246(3) 0.8972(2) 0.0579(10) Uani 1 1 d .
H26 H 0.5946 0.9842 0.9061 0.069 Uiso 1 1 calc R
C27 C 0.6117(5) 0.7399(4) 1.0186(3) 0.0925(15) Uani 1 1 d .
H27A H 0.5977 0.7832 1.0759 0.139 Uiso 1 1 calc R
H27B H 0.6868 0.7084 1.0312 0.139 Uiso 1 1 calc R
H27C H 0.5342 0.6947 0.9919 0.139 Uiso 1 1 calc R
N31 N 0.5422(3) 0.86938(18) 0.61915(19) 0.0445(6) Uani 1 1 d .
C32 C 0.5448(3) 0.8701(2) 0.5302(2) 0.0431(8) Uani 1 1 d .
C33 C 0.4496(3) 0.8145(2) 0.4562(3) 0.0537(9) Uani 1 1 d .
H33 H 0.4543 0.8148 0.3955 0.064 Uiso 1 1 calc R
C34 C 0.3478(4) 0.7586(2) 0.4718(3) 0.0564(10) Uani 1 1 d .
C35 C 0.3462(4) 0.7610(2) 0.5634(3) 0.0600(10) Uani 1 1 d .
H35 H 0.2787 0.7249 0.5769 0.072 Uiso 1 1 calc R
C36 C 0.4429(3) 0.8159(2) 0.6343(3) 0.0524(9) Uani 1 1 d .
H36 H 0.4395 0.8160 0.6953 0.063 Uiso 1 1 calc R
C37 C 0.2435(4) 0.6981(3) 0.3927(3) 0.0864(14) Uani 1 1 d .
H37A H 0.2590 0.6338 0.3800 0.130 Uiso 1 1 calc R
H37B H 0.2473 0.7172 0.3378 0.130 Uiso 1 1 calc R
H37C H 0.1575 0.7048 0.4096 0.130 Uiso 1 1 calc R
N41 N 0.7344(3) 0.98395(17) 0.60168(19) 0.0459(7) Uani 1 1 d .
C42 C 0.6532(3) 0.9345(2) 0.5200(2) 0.0429(8) Uani 1 1 d .
C43 C 0.6740(3) 0.9449(2) 0.4358(2) 0.0496(8) Uani 1 1 d .
H43 H 0.6186 0.9091 0.3807 0.060 Uiso 1 1 calc R
C44 C 0.7772(4) 1.0086(3) 0.4327(3) 0.0545(9) Uani 1 1 d .
C45 C 0.8554(4) 1.0599(3) 0.5163(3) 0.0582(10) Uani 1 1 d .
H45 H 0.9246 1.1040 0.5170 0.070 Uiso 1 1 calc R
C46 C 0.8326(4) 1.0468(2) 0.5984(3) 0.0529(9) Uani 1 1 d .
H46 H 0.8869 1.0826 0.6541 0.063 Uiso 1 1 calc R
C47 C 0.8036(4) 1.0191(3) 0.3414(3) 0.0741(12) Uani 1 1 d .
H47A H 0.8391 1.0827 0.3505 0.111 Uiso 1 1 calc R
H47B H 0.7222 1.0033 0.2969 0.111 Uiso 1 1 calc R
H47C H 0.8664 0.9779 0.3184 0.111 Uiso 1 1 calc R
C51 C 0.6059(3) 1.0446(3) 0.7566(3) 0.0541(9) Uani 1 1 d .
O51 O 0.5386(3) 1.10186(19) 0.7790(2) 0.0826(10) Uani 1 1 d .
N61 N 0.8795(3) 1.01481(18) 0.80434(19) 0.0458(7) Uani 1 1 d .
H61 H 0.9380 0.9775 0.8088 0.055 Uiso 1 1 calc R
C61 C 0.9205(3) 1.0994(2) 0.8519(2) 0.0504(9) Uani 1 1 d .
C62 C 1.0517(4) 1.1318(3) 0.9137(3) 0.0695(11) Uani 1 1 d .
H62A H 1.1153 1.1481 0.8786 0.104 Uiso 1 1 calc R
H62B H 1.0799 1.0825 0.9377 0.104 Uiso 1 1 calc R
H62C H 1.0451 1.1857 0.9647 0.104 Uiso 1 1 calc R
O63 O 0.8365(3) 1.16043(16) 0.8415(2) 0.0687(8) Uani 1 1 d .
C63 C 0.8650(5) 1.2588(3) 0.8965(4) 0.0915(16) Uani 1 1 d .
H63A H 0.9164 1.2931 0.8652 0.110 Uiso 1 1 calc R
H63B H 0.9161 1.2653 0.9576 0.110 Uiso 1 1 calc R
C64 C 0.7394(5) 1.2959(3) 0.9064(4) 0.0822(14) Uani 1 1 d .
H64A H 0.6861 1.2831 0.8447 0.099 Uiso 1 1 calc R
H64B H 0.6918 1.2632 0.9410 0.099 Uiso 1 1 calc R
N65 N 0.7541(4) 1.3947(2) 0.9534(3) 0.0767(10) Uani 1 1 d .
C66 C 0.6409(7) 1.4375(5) 0.9200(5) 0.135(3) Uani 1 1 d .
H66A H 0.5635 1.3906 0.9015 0.162 Uiso 1 1 calc R
H66B H 0.6249 1.4876 0.9726 0.162 Uiso 1 1 calc R
C67 C 0.6483(9) 1.4723(8) 0.8498(8) 0.209(5) Uani 1 1 d .
H67A H 0.5769 1.5110 0.8495 0.251 Uiso 1 1 calc R
H67B H 0.6240 1.4193 0.7934 0.251 Uiso 1 1 calc R
O67 O 0.7523(6) 1.5217(3) 0.8366(4) 0.157(2) Uani 1 1 d .
H67 H 0.8453 1.5567 0.8866 0.189 Uiso 1 1 d .
C71 C 0.7748(8) 1.4168(4) 1.0562(4) 0.127(2) Uani 1 1 d .
H71A H 0.7679 1.3586 1.0718 0.152 Uiso 1 1 calc R
H71B H 0.7044 1.4514 1.0792 0.152 Uiso 1 1 calc R
C72 C 0.9047(10) 1.4725(10) 1.1054(5) 0.234(8) Uani 1 1 d .
H72A H 0.8831 1.5362 1.1253 0.280 Uiso 1 1 calc R
H72B H 0.9218 1.4547 1.1623 0.280 Uiso 1 1 calc R
O72 O 1.0019(10) 1.4809(9) 1.0879(6) 0.352(8) Uani 1 1 d .
H72 H 0.9994 1.4936 1.0354 0.423 Uiso 1 1 d .
P1 P 0.80368(11) 0.15332(8) 0.13749(9) 0.0689(3) Uani 1 1 d .
F11 F 0.9105(7) 0.1160(6) 0.1941(8) 0.081(3) Uani 0.50 1 d P
F12 F 0.7321(15) 0.1384(10) 0.0365(6) 0.123(4) Uani 0.50 1 d P
F13 F 0.9068(3) 0.2321(2) 0.1302(2) 0.1174(11) Uani 1 1 d .
F14 F 0.7013(3) 0.0724(2) 0.1425(2) 0.1212(11) Uani 1 1 d .
F15 F 0.829(2) 0.0852(12) 0.0459(6) 0.165(7) Uani 0.50 1 d P
F16 F 0.705(2) 0.2150(11) 0.1719(17) 0.201(9) Uani 0.50 1 d P
F17 F 0.6942(10) 0.1973(15) 0.087(2) 0.194(9) Uani 0.50 1 d P
F18 F 0.7854(15) 0.2215(8) 0.2320(12) 0.138(5) Uani 0.50 1 d P
F19 F 0.872(2) 0.168(2) 0.2377(13) 0.260(10) Uani 0.50 1 d P
F122 F 0.9013(18) 0.0859(12) 0.099(3) 0.254(10) Uani 0.50 1 d P
P2 P 0.81352(13) 0.71637(8) 0.28951(9) 0.0760(3) Uani 1 1 d .
F21 F 0.783(2) 0.7994(10) 0.2555(10) 0.152(7) Uani 0.50 1 d P
F22 F 0.834(2) 0.6290(12) 0.3233(14) 0.163(10) Uani 0.50 1 d P
F23 F 0.765(2) 0.6545(12) 0.1897(10) 0.182(9) Uani 0.50 1 d P
F24 F 0.8842(12) 0.7876(9) 0.3842(7) 0.120(4) Uani 0.50 1 d P
F25 F 0.9179(19) 0.7970(10) 0.312(2) 0.283(9) Uani 0.50 1 d P
F26 F 0.6865(11) 0.7227(8) 0.3342(16) 0.153(5) Uani 0.50 1 d P
F27 F 0.863(3) 0.6983(16) 0.200(2) 0.226(11) Uani 0.50 1 d P
F28 F 0.709(2) 0.7768(15) 0.2600(11) 0.181(10) Uani 0.50 1 d P
F29 F 0.786(4) 0.7499(18) 0.3864(9) 0.263(12) Uani 0.50 1 d P
F220 F 0.7084(15) 0.6321(10) 0.2406(15) 0.178(7) Uani 0.50 1 d P
F221 F 0.9539(11) 0.7069(17) 0.2634(9) 0.170(7) Uani 0.50 1 d P
F222 F 0.897(2) 0.6525(13) 0.3222(15) 0.178(11) Uani 0.50 1 d P
O1A O 0.7091(5) 0.4636(3) 0.4552(4) 0.1500(18) Uani 1 1 d .
C1A C 0.6325(7) 0.4853(5) 0.3990(6) 0.118(2) Uani 1 1 d .
C2A C 0.6035(10) 0.4282(6) 0.3010(6) 0.203(5) Uani 1 1 d .
H2A H 0.6537 0.3760 0.2923 0.304 Uiso 1 1 calc R
H2B H 0.6273 0.4655 0.2625 0.304 Uiso 1 1 calc R
H2C H 0.5105 0.4057 0.2835 0.304 Uiso 1 1 calc R
C3A C 0.5654(8) 0.5690(6) 0.4290(7) 0.195(4) Uani 1 1 d .
H3A H 0.5939 0.5987 0.4951 0.293 Uiso 1 1 calc R
H3B H 0.4711 0.5511 0.4160 0.293 Uiso 1 1 calc R
H3C H 0.5874 0.6119 0.3957 0.293 Uiso 1 1 calc R

loop_
_atom_site_aniso_label
_atom_site_aniso_U_11
_atom_site_aniso_U_22
_atom_site_aniso_U_33
_atom_site_aniso_U_23
_atom_site_aniso_U_13
_atom_site_aniso_U_12
Ru1 0.04168(16) 0.03980(15) 0.04040(17) 0.00982(11) 0.00499(11) 0.00731(11)
N11 0.0426(15) 0.0441(14) 0.0340(15) 0.0081(12) 0.0100(12) 0.0083(12)
C12 0.0418(17) 0.0431(17) 0.0327(17) 0.0076(14) 0.0035(14) 0.0030(14)
C13 0.060(2) 0.0471(19) 0.045(2) 0.0143(16) 0.0097(17) 0.0099(16)
C14 0.064(2) 0.054(2) 0.052(2) 0.0058(18) 0.0114(19) 0.0228(18)
C15 0.068(2) 0.071(3) 0.043(2) 0.0071(19) 0.0230(18) 0.024(2)
C16 0.054(2) 0.059(2) 0.041(2) 0.0154(16) 0.0146(16) 0.0119(17)
C17 0.124(4) 0.078(3) 0.082(3) 0.016(3) 0.032(3) 0.056(3)
N21 0.0391(14) 0.0497(15) 0.0372(15) 0.0099(12) 0.0109(12) 0.0093(12)
C22 0.0381(17) 0.0495(19) 0.0359(18) 0.0095(14) 0.0029(14) 0.0020(14)
C23 0.054(2) 0.056(2) 0.049(2) 0.0202(17) 0.0069(17) 0.0047(17)
C24 0.048(2) 0.087(3) 0.043(2) 0.023(2) 0.0072(17) 0.002(2)
C25 0.056(2) 0.099(3) 0.041(2) 0.013(2) 0.0178(18) 0.012(2)
C26 0.060(2) 0.065(2) 0.045(2) 0.0053(18) 0.0166(18) 0.0170(19)
C27 0.090(3) 0.131(4) 0.074(3) 0.055(3) 0.029(3) 0.001(3)
N31 0.0442(15) 0.0423(15) 0.0473(17) 0.0139(12) 0.0075(13) 0.0080(12)
C32 0.0431(18) 0.0390(17) 0.047(2) 0.0120(14) 0.0047(15) 0.0117(14)
C33 0.056(2) 0.0487(19) 0.051(2) 0.0099(16) 0.0025(17) 0.0084(17)
C34 0.054(2) 0.047(2) 0.058(2) 0.0068(17) -0.0019(18) 0.0038(17)
C35 0.051(2) 0.048(2) 0.078(3) 0.0188(19) 0.008(2) -0.0007(17)
C36 0.047(2) 0.054(2) 0.057(2) 0.0197(17) 0.0084(17) 0.0018(17)
C37 0.077(3) 0.082(3) 0.078(3) 0.009(2) -0.008(2) -0.020(2)
N41 0.0474(16) 0.0399(14) 0.0499(17) 0.0149(13) 0.0044(13) 0.0061(12)
C42 0.0450(18) 0.0407(17) 0.045(2) 0.0158(15) 0.0057(15) 0.0098(14)
C43 0.054(2) 0.0518(19) 0.044(2) 0.0162(16) 0.0069(16) 0.0125(17)
C44 0.060(2) 0.058(2) 0.058(2) 0.0297(19) 0.0189(19) 0.0218(19)
C45 0.059(2) 0.052(2) 0.070(3) 0.0272(19) 0.013(2) 0.0037(18)
C46 0.055(2) 0.0458(19) 0.059(2) 0.0205(17) 0.0049(18) 0.0008(16)
C47 0.086(3) 0.082(3) 0.069(3) 0.038(2) 0.029(2) 0.015(2)
C51 0.047(2) 0.051(2) 0.057(2) 0.0120(17) -0.0027(17) 0.0069(17)
O51 0.0646(17) 0.0666(17) 0.099(2) 0.0006(16) -0.0033(16) 0.0316(15)
N61 0.0447(15) 0.0427(15) 0.0478(17) 0.0104(13) 0.0056(13) 0.0107(12)
C61 0.051(2) 0.054(2) 0.044(2) 0.0114(17) 0.0110(16) 0.0033(17)
C62 0.056(2) 0.073(3) 0.067(3) 0.015(2) -0.006(2) -0.003(2)
O63 0.0608(16) 0.0444(14) 0.086(2) 0.0019(13) 0.0022(14) 0.0065(12)
C63 0.080(3) 0.047(2) 0.129(4) -0.003(2) 0.024(3) -0.002(2)
C64 0.095(3) 0.048(2) 0.101(4) 0.014(2) 0.024(3) 0.014(2)
N65 0.106(3) 0.0509(19) 0.080(3) 0.0248(18) 0.024(2) 0.0157(19)
C66 0.139(6) 0.136(5) 0.194(7) 0.112(5) 0.076(5) 0.073(5)
C67 0.170(9) 0.283(12) 0.277(12) 0.224(11) 0.052(8) 0.089(9)
O67 0.195(5) 0.153(4) 0.190(5) 0.122(4) 0.083(4) 0.053(4)
C71 0.229(8) 0.068(3) 0.081(4) 0.025(3) 0.036(5) -0.014(4)
C72 0.176(9) 0.401(18) 0.068(5) -0.042(8) 0.009(5) 0.166(11)
O72 0.308(11) 0.517(16) 0.224(9) 0.248(10) -0.097(8) -0.248(12)
P1 0.0600(7) 0.0775(7) 0.0750(8) 0.0426(6) -0.0027(6) -0.0040(6)
F11 0.054(3) 0.100(5) 0.119(8) 0.066(5) 0.024(4) 0.038(4)
F12 0.159(11) 0.124(9) 0.076(5) 0.051(6) -0.031(5) -0.024(6)
F13 0.103(2) 0.125(2) 0.131(3) 0.081(2) -0.0174(18) -0.0364(18)
F14 0.108(2) 0.128(2) 0.131(3) 0.076(2) -0.0145(19) -0.0446(19)
F15 0.245(17) 0.159(11) 0.046(4) -0.016(5) 0.037(6) -0.084(11)
F16 0.188(16) 0.149(10) 0.220(19) -0.044(13) 0.096(14) 0.029(11)
F17 0.075(6) 0.204(14) 0.35(2) 0.223(16) -0.069(12) -0.029(8)
F18 0.153(11) 0.111(6) 0.132(11) -0.019(7) 0.070(9) 0.028(7)
F19 0.251(19) 0.37(2) 0.138(13) 0.181(15) -0.117(11) -0.229(15)
F122 0.196(14) 0.195(14) 0.49(3) 0.204(19) 0.189(18) 0.147(12)
P2 0.0891(9) 0.0674(7) 0.0669(8) 0.0155(6) 0.0119(7) 0.0056(6)
F21 0.27(2) 0.106(6) 0.103(7) 0.068(6) 0.013(11) 0.031(10)
F22 0.25(2) 0.092(8) 0.191(18) 0.072(9) 0.098(18) 0.048(10)
F23 0.226(17) 0.139(12) 0.094(8) -0.061(8) -0.084(10) 0.085(11)
F24 0.121(7) 0.147(8) 0.061(6) -0.006(5) 0.008(5) -0.012(6)
F25 0.240(18) 0.129(10) 0.39(3) 0.018(15) -0.02(2) -0.114(11)
F26 0.097(6) 0.140(8) 0.252(17) 0.076(11) 0.089(8) 0.024(6)
F27 0.33(3) 0.217(18) 0.27(2) 0.170(18) 0.24(2) 0.149(17)
F28 0.177(12) 0.202(17) 0.112(10) -0.033(10) -0.033(8) 0.133(13)
F29 0.48(4) 0.30(3) 0.077(9) 0.081(12) 0.120(17) 0.25(3)
F220 0.145(9) 0.133(8) 0.213(16) 0.014(10) 0.014(10) -0.053(7)
F221 0.109(7) 0.281(19) 0.111(8) 0.038(10) 0.049(6) -0.001(9)
F222 0.190(16) 0.134(11) 0.190(18) 0.063(8) -0.071(15) 0.044(11)
O1A 0.139(4) 0.140(4) 0.175(5) 0.063(4) 0.006(3) 0.026(3)
C1A 0.099(5) 0.115(5) 0.164(7) 0.080(5) 0.024(5) 0.013(4)
C2A 0.276(12) 0.151(7) 0.156(8) 0.064(6) -0.059(8) 0.004(7)
C3A 0.194(8) 0.185(8) 0.304(12) 0.158(8) 0.140(9) 0.106(7)

loop_
_atom_type_symbol
_atom_type_description
_atom_type_scat_dispersion_real
_atom_type_scat_dispersion_imag
_atom_type_scat_source
C C 0.0033 0.0016 'International Tables Vol C Tables 4.2.6.8 and 6.1.1.4'
H H 0.0000 0.0000 'International Tables Vol C Tables 4.2.6.8 and 6.1.1.4'
N N 0.0061 0.0033 'International Tables Vol C Tables 4.2.6.8 and 6.1.1.4'
O O 0.0106 0.0060 'International Tables Vol C Tables 4.2.6.8 and 6.1.1.4'
F F 0.0171 0.0103 'International Tables Vol C Tables 4.2.6.8 and 6.1.1.4'
P P 0.1023 0.0942 'International Tables Vol C Tables 4.2.6.8 and 6.1.1.4'
Ru Ru -1.2594 0.8363 'International Tables Vol C Tables 4.2.6.8 and 6.1.1.4'

loop_
_geom_angle_atom_site_label_1
_geom_angle_atom_site_label_2
_geom_angle_atom_site_label_3
_geom_angle
C51 Ru1 N41 92.34(14)
C51 Ru1 N31 91.56(13)
N41 Ru1 N31 78.46(11)
C51 Ru1 N21 96.59(14)
N41 Ru1 N21 170.19(10)
N31 Ru1 N21 97.19(11)
C51 Ru1 N61 95.29(13)
N41 Ru1 N61 96.93(11)
N31 Ru1 N61 171.92(10)
N21 Ru1 N61 86.31(11)
C51 Ru1 N11 172.85(14)
N41 Ru1 N11 93.33(10)
N31 Ru1 N11 85.32(10)
N21 Ru1 N11 77.47(10)
N61 Ru1 N11 88.35(10)
C16 N11 C12 117.4(3)
C16 N11 Ru1 127.6(2)
C12 N11 Ru1 114.9(2)
N11 C12 C13 122.0(3)
N11 C12 C22 115.3(3)
C13 C12 C22 122.7(3)
C14 C13 C12 120.1(3)
C14 C13 H13 119.9
C12 C13 H13 119.9
C15 C14 C13 117.0(3)
C15 C14 C17 122.3(4)
C13 C14 C17 120.6(4)
C16 C15 C14 120.6(3)
C16 C15 H15 119.7
C14 C15 H15 119.7
N11 C16 C15 122.7(3)
N11 C16 H16 118.6
C15 C16 H16 118.6
C14 C17 H17A 109.5
C14 C17 H17B 109.5
H17A C17 H17B 109.5
C14 C17 H17C 109.5
H17A C17 H17C 109.5
H17B C17 H17C 109.5
C26 N21 C22 117.2(3)
C26 N21 Ru1 125.7(2)
C22 N21 Ru1 117.1(2)
N21 C22 C23 121.7(3)
N21 C22 C12 115.1(3)
C23 C22 C12 123.2(3)
C22 C23 C24 120.5(4)
C22 C23 H23 119.7
C24 C23 H23 119.7
C25 C24 C23 117.2(4)
C25 C24 C27 121.4(4)
C23 C24 C27 121.4(4)
C24 C25 C26 120.7(4)
C24 C25 H25 119.7
C26 C25 H25 119.7
N21 C26 C25 122.6(4)
N21 C26 H26 118.7
C25 C26 H26 118.7
C24 C27 H27A 109.5
C24 C27 H27B 109.5
H27A C27 H27B 109.5
C24 C27 H27C 109.5
H27A C27 H27C 109.5
H27B C27 H27C 109.5
C36 N31 C32 118.3(3)
C36 N31 Ru1 126.2(2)
C32 N31 Ru1 115.4(2)
N31 C32 C33 121.0(3)
N31 C32 C42 115.0(3)
C33 C32 C42 124.0(3)
C34 C33 C32 120.6(4)
C34 C33 H33 119.7
C32 C33 H33 119.7
C35 C34 C33 117.0(3)
C35 C34 C37 121.6(4)
C33 C34 C37 121.4(4)
C36 C35 C34 120.6(4)
C36 C35 H35 119.7
C34 C35 H35 119.7
N31 C36 C35 122.4(4)
N31 C36 H36 118.8
C35 C36 H36 118.8
C34 C37 H37A 109.5
C34 C37 H37B 109.5
H37A C37 H37B 109.5
C34 C37 H37C 109.5
H37A C37 H37C 109.5
H37B C37 H37C 109.5
C46 N41 C42 118.0(3)
C46 N41 Ru1 126.2(2)
C42 N41 Ru1 115.6(2)
N41 C42 C43 121.3(3)
N41 C42 C32 114.6(3)
C43 C42 C32 124.1(3)
C42 C43 C44 120.3(3)
C42 C43 H43 119.8
C44 C43 H43 119.8
C45 C44 C43 117.4(3)
C45 C44 C47 121.6(4)
C43 C44 C47 121.0(4)
C46 C45 C44 120.6(4)
C46 C45 H45 119.7
C44 C45 H45 119.7
N41 C46 C45 122.3(3)
N41 C46 H46 118.8
C45 C46 H46 118.8
C44 C47 H47A 109.5
C44 C47 H47B 109.5
H47A C47 H47B 109.5
C44 C47 H47C 109.5
H47A C47 H47C 109.5
H47B C47 H47C 109.5
O51 C51 Ru1 175.7(3)
C61 N61 Ru1 134.1(2)
C61 N61 H61 113.0
Ru1 N61 H61 113.0
N61 C61 O63 114.9(3)
N61 C61 C62 124.6(3)
O63 C61 C62 120.5(3)
C61 C62 H62A 109.5
C61 C62 H62B 109.5
H62A C62 H62B 109.5
C61 C62 H62C 109.5
H62A C62 H62C 109.5
H62B C62 H62C 109.5
C61 O63 C63 121.4(3)
O63 C63 C64 108.1(4)
O63 C63 H63A 110.1
C64 C63 H63A 110.1
O63 C63 H63B 110.1
C64 C63 H63B 110.1
H63A C63 H63B 108.4
N65 C64 C63 113.5(4)
N65 C64 H64A 108.9
C63 C64 H64A 108.9
N65 C64 H64B 108.9
C63 C64 H64B 108.9
H64A C64 H64B 107.7
C64 N65 C66 111.2(5)
C64 N65 C71 112.7(4)
C66 N65 C71 110.7(5)
C67 C66 N65 118.6(6)
C67 C66 H66A 107.7
N65 C66 H66A 107.7
C67 C66 H66B 107.7
N65 C66 H66B 107.7
H66A C66 H66B 107.1
C66 C67 O67 127.3(9)
C66 C67 H67A 105.5
O67 C67 H67A 105.5
C66 C67 H67B 105.5
O67 C67 H67B 105.5
H67A C67 H67B 106.1
C67 O67 H67 129.4(6)
N65 C71 C72 114.3(6)
N65 C71 H71A 108.7
C72 C71 H71A 108.7
N65 C71 H71B 108.7
C72 C71 H71B 108.7
H71A C71 H71B 107.6
O72 C72 C71 135.5(10)
O72 C72 H72A 103.3
C71 C72 H72A 103.3
O72 C72 H72B 103.3
C71 C72 H72B 103.3
H72A C72 H72B 105.2
C72 O72 H72 112.3(14)
F16 P1 F19 90.3(11)
F16 P1 F11 128.5(10)
F19 P1 F11 38.9(13)
F16 P1 F122 177.5(10)
F19 P1 F122 91.2(10)
F11 P1 F122 52.7(11)
F16 P1 F15 139.8(8)
F19 P1 F15 129.2(12)
F11 P1 F15 90.3(8)
F122 P1 F15 38.4(8)
F16 P1 F12 88.8(8)
F19 P1 F12 178.9(11)
F11 P1 F12 141.9(6)
F122 P1 F12 89.7(10)
F15 P1 F12 51.6(6)
F16 P1 F18 43.1(7)
F19 P1 F18 48.0(12)
F11 P1 F18 87.0(6)
F122 P1 F18 138.7(11)
F15 P1 F18 177.0(8)
F12 P1 F18 131.2(7)
F16 P1 F17 47.4(8)
F19 P1 F17 136.8(12)
F11 P1 F17 175.7(11)
F122 P1 F17 131.4(11)
F15 P1 F17 94.0(9)
F12 P1 F17 42.4(8)
F18 P1 F17 88.7(10)
F16 P1 F13 96.6(7)
F19 P1 F13 89.6(4)
F11 P1 F13 91.9(4)
F122 P1 F13 85.5(6)
F15 P1 F13 91.3(4)
F12 P1 F13 91.1(4)
F18 P1 F13 87.5(5)
F17 P1 F13 87.4(4)
F16 P1 F14 84.7(7)
F19 P1 F14 91.2(4)
F11 P1 F14 87.9(4)
F122 P1 F14 93.3(6)
F15 P1 F14 87.2(4)
F12 P1 F14 88.1(4)
F18 P1 F14 94.0(5)
F17 P1 F14 92.8(4)
F13 P1 F14 178.5(2)
F19 F11 F122 132.6(12)
F19 F11 P1 70.0(9)
F122 F11 P1 63.7(5)
F17 F12 F15 133.7(12)
F17 F12 P1 69.8(8)
F15 F12 P1 64.1(6)
F122 F15 F12 134(2)
F122 F15 P1 70.4(14)
F12 F15 P1 64.3(8)
F18 F16 F17 137(2)
F18 F16 P1 71.8(14)
F17 F16 P1 69.9(9)
F12 F17 F16 128.1(14)
F12 F17 P1 67.8(7)
F16 F17 P1 62.6(9)
F16 F18 F19 128(2)
F16 F18 P1 65.1(10)
F19 F18 P1 64.9(11)
F11 F19 F18 138.2(14)
F11 F19 P1 71.1(10)
F18 F19 P1 67.1(6)
F15 F122 F11 132.9(18)
F15 F122 P1 71.2(10)
F11 F122 P1 63.6(10)
F222 P2 F25 97.2(14)
F222 P2 F27 93.4(11)
F25 P2 F27 79.0(17)
F222 P2 F29 86.9(12)
F25 P2 F29 89.8(11)
F27 P2 F29 169(2)
F222 P2 F23 98.2(9)
F25 P2 F23 121.3(17)
F27 P2 F23 43.9(8)
F29 P2 F23 147.2(19)
F222 P2 F21 156.7(14)
F25 P2 F21 61.2(9)
F27 P2 F21 75.1(8)
F29 P2 F21 100.5(9)
F23 P2 F21 87.5(10)
F222 P2 F220 88.2(9)
F25 P2 F220 165.3(16)
F27 P2 F220 87.0(10)
F29 P2 F220 104.2(17)
F23 P2 F220 44.1(8)
F21 P2 F220 110.8(12)
F222 P2 F28 171.9(16)
F25 P2 F28 89.5(10)
F27 P2 F28 92.2(12)
F29 P2 F28 88.7(8)
F23 P2 F28 82.0(6)
F21 P2 F28 31.1(9)
F220 P2 F28 86.4(12)
F222 P2 F26 110.3(14)
F25 P2 F26 122.3(11)
F27 P2 F26 143.9(16)
F29 P2 F26 44.9(11)
F23 P2 F26 104.1(12)
F21 P2 F26 89.8(7)
F220 P2 F26 67.7(8)
F28 P2 F26 62.0(7)
F222 P2 F24 82.4(9)
F25 P2 F24 48.2(11)
F27 P2 F24 125.4(15)
F29 P2 F24 43.5(14)
F23 P2 F24 169.2(13)
F21 P2 F24 87.9(8)
F220 P2 F24 146.5(9)
F28 P2 F24 98.9(8)
F26 P2 F24 85.6(7)
F222 P2 F221 59.9(9)
F25 P2 F221 56.8(12)
F27 P2 F221 47.1(11)
F29 P2 F221 125.1(15)
F23 P2 F221 84.3(10)
F21 P2 F221 98.6(13)
F220 P2 F221 115.9(9)
F28 P2 F221 128.0(14)
F26 P2 F221 168.4(11)
F24 P2 F221 86.8(6)
F222 P2 F22 27.3(11)
F25 P2 F22 122.7(14)
F27 P2 F22 106.5(9)
F29 P2 F22 78.6(10)
F23 P2 F22 91.1(9)
F21 P2 F22 175.9(13)
F220 P2 F22 65.7(9)
F28 P2 F22 144.8(14)
F26 P2 F22 86.8(10)
F24 P2 F22 94.1(10)
F221 P2 F22 85.1(9)
F28 F21 P2 76.8(15)
F28 F21 F25 128(2)
P2 F21 F25 58.2(6)
F222 F22 P2 70(2)
F222 F22 F220 116(3)
P2 F22 F220 56.2(7)
F27 F23 F220 132.7(17)
F27 F23 P2 66.4(11)
F220 F23 P2 68.5(8)
F29 F24 F25 124.2(14)
F29 F24 P2 65.0(8)
F25 F24 P2 62.7(7)
F24 F25 F221 105.3(19)
F24 F25 P2 69.1(11)
F221 F25 P2 64.3(6)
F24 F25 F21 100.5(17)
F221 F25 F21 103.3(15)
P2 F25 F21 60.6(7)
F29 F26 P2 64.6(10)
F29 F26 F28 99.4(15)
P2 F26 F28 59.0(6)
F29 F26 F220 110.1(11)
P2 F26 F220 55.5(6)
F28 F26 F220 78.9(13)
F23 F27 F221 124.0(17)
F23 F27 P2 69.7(9)
F221 F27 P2 69.7(14)
F21 F28 P2 72.1(13)
F21 F28 F26 123.6(18)
P2 F28 F26 59.0(7)
F24 F29 F26 134.6(19)
F24 F29 P2 71.5(12)
F26 F29 P2 70.6(8)
F23 F220 P2 67.4(8)
F23 F220 F22 100.7(13)
P2 F220 F22 58.1(7)
F23 F220 F26 114.2(12)
P2 F220 F26 56.9(6)
F22 F220 F26 78.2(12)
F27 F221 F25 90(2)
F27 F221 F222 103.6(13)
F25 F221 F222 96.9(15)
F27 F221 P2 63.2(8)
F25 F221 P2 58.9(9)
F222 F221 P2 57.5(7)
F22 F222 P2 83(2)
F22 F222 F221 137(3)
P2 F222 F221 62.6(7)
O1A C1A C2A 120.7(7)
O1A C1A C3A 120.1(8)
C2A C1A C3A 119.2(7)
C1A C2A H2A 109.5
C1A C2A H2B 109.5
H2A C2A H2B 109.5
C1A C2A H2C 109.5
H2A C2A H2C 109.5
H2B C2A H2C 109.5
C1A C3A H3A 109.5
C1A C3A H3B 109.5
H3A C3A H3B 109.5
C1A C3A H3C 109.5
H3A C3A H3C 109.5
H3B C3A H3C 109.5

loop_
_geom_bond_atom_site_label_1
_geom_bond_atom_site_label_2
_geom_bond_distance
Ru1 C51 1.839(4)
Ru1 N41 2.063(3)
Ru1 N31 2.068(3)
Ru1 N21 2.068(3)
Ru1 N61 2.076(3)
Ru1 N11 2.130(2)
N11 C16 1.335(4)
N11 C12 1.345(4)
C12 C13 1.377(4)
C12 C22 1.482(4)
C13 C14 1.376(5)
C13 H13 0.9300
C14 C15 1.373(5)
C14 C17 1.504(5)
C15 C16 1.360(5)
C15 H15 0.9300
C16 H16 0.9300
C17 H17A 0.9600
C17 H17B 0.9600
C17 H17C 0.9600
N21 C26 1.346(4)
N21 C22 1.347(4)
C22 C23 1.376(5)
C23 C24 1.378(5)
C23 H23 0.9300
C24 C25 1.359(6)
C24 C27 1.497(5)
C25 C26 1.366(6)
C25 H25 0.9300
C26 H26 0.9300
C27 H27A 0.9600
C27 H27B 0.9600
C27 H27C 0.9600
N31 C36 1.337(4)
N31 C32 1.355(4)
C32 C33 1.386(4)
C32 C42 1.474(5)
C33 C34 1.380(5)
C33 H33 0.9300
C34 C35 1.380(5)
C34 C37 1.502(5)
C35 C36 1.367(5)
C35 H35 0.9300
C36 H36 0.9300
C37 H37A 0.9600
C37 H37B 0.9600
C37 H37C 0.9600
N41 C46 1.343(4)
N41 C42 1.360(4)
C42 C43 1.374(5)
C43 C44 1.388(5)
C43 H43 0.9300
C44 C45 1.373(5)
C44 C47 1.498(5)
C45 C46 1.365(5)
C45 H45 0.9300
C46 H46 0.9300
C47 H47A 0.9600
C47 H47B 0.9600
C47 H47C 0.9600
C51 O51 1.150(4)
N61 C61 1.269(4)
N61 H61 0.8600
C61 O63 1.331(4)
C61 C62 1.481(5)
C62 H62A 0.9600
C62 H62B 0.9600
C62 H62C 0.9600
O63 C63 1.454(4)
C63 C64 1.454(6)
C63 H63A 0.9700
C63 H63B 0.9700
C64 N65 1.434(5)
C64 H64A 0.9700
C64 H64B 0.9700
N65 C66 1.466(7)
N65 C71 1.474(6)
C66 C67 1.324(9)
C66 H66A 0.9700
C66 H66B 0.9700
C67 O67 1.325(9)
C67 H67A 0.9700
C67 H67B 0.9700
O67 H67 1.115(6)
C71 C72 1.486(12)
C71 H71A 0.9700
C71 H71B 0.9700
C72 O72 1.078(11)
C72 H72A 0.9700
C72 H72B 0.9700
O72 H72 0.868(8)
P1 F16 1.478(15)
P1 F19 1.522(10)
P1 F11 1.533(7)
P1 F122 1.533(13)
P1 F15 1.541(11)
P1 F12 1.542(9)
P1 F18 1.548(11)
P1 F17 1.563(8)
P1 F13 1.565(3)
P1 F14 1.572(3)
F11 F19 1.02(4)
F11 F122 1.36(3)
F12 F17 1.12(2)
F12 F15 1.342(16)
F15 F122 1.01(2)
F16 F18 1.114(18)
F16 F17 1.226(19)
F18 F19 1.25(3)
P2 F222 1.478(14)
P2 F25 1.479(11)
P2 F27 1.480(15)
P2 F29 1.486(11)
P2 F23 1.515(8)
P2 F21 1.517(10)
P2 F220 1.527(11)
P2 F28 1.552(12)
P2 F26 1.552(10)
P2 F24 1.555(9)
P2 F221 1.556(11)
P2 F22 1.559(15)
F21 F28 0.82(2)
F21 F25 1.53(2)
F22 F222 0.72(3)
F22 F220 1.67(2)
F23 F27 1.119(18)
F23 F220 1.14(2)
F24 F29 1.13(4)
F24 F25 1.24(3)
F25 F221 1.44(3)
F26 F29 1.16(3)
F26 F28 1.599(19)
F26 F220 1.71(2)
F27 F221 1.21(3)
F221 F222 1.52(2)
O1A C1A 1.205(7)
C1A C2A 1.458(10)
C1A C3A 1.469(9)
C2A H2A 0.9600
C2A H2B 0.9600
C2A H2C 0.9600
C3A H3A 0.9600
C3A H3B 0.9600
C3A H3C 0.9600
